data_4124254
loop_
_publ_author_name
'Valadez, Travis N.'
'Norton, Jack R.'
'Neary, Michelle C.'

_publ_section_title
;
 Reaction of Cp*(Cl)M(Diene) (M = Ti, Hf) with Isonitriles.
;
_journal_issue 32
_journal_name_full 'Journal of the American Chemical Society'
_journal_page_first 10152
_journal_page_last 10155
_journal_paper_doi 10.1021/jacs.5b06654
_journal_volume 137
_journal_year 2015
_chemical_formula_moiety 'C34 H43 Cl Hf N2'
_chemical_formula_sum 'C34 H43 Cl Hf N2'
_chemical_formula_weight 693.64
_chemical_name_systematic
; 
 ? 
;
_space_group_crystal_system monoclinic
_space_group_IT_number 14
_space_group_name_Hall '-P 2ybc'
_space_group_name_H-M_alt 'P 1 21/c 1'
_symmetry_space_group_name_Hall '-P 2ybc'
_symmetry_space_group_name_H-M 'P 1 21/c 1'
_atom_sites_solution_hydrogens mixed
_audit_creation_method SHELXL-2013
_cell_angle_alpha 90
_cell_angle_beta 114.132(15)
_cell_angle_gamma 90
_cell_formula_units_Z 4
_cell_length_a 20.797(18)
_cell_length_b 8.479(7)
_cell_length_c 18.876(16)
_cell_measurement_reflns_used 6396
_cell_measurement_temperature 180(2)
_cell_measurement_theta_max 29.90
_cell_measurement_theta_min 2.36
_cell_volume 3038(4)
_computing_cell_refinement 'Bruker SAINT'
_computing_data_collection 'Bruker APEX2'
_computing_data_reduction 'Bruker SAINT'
_computing_molecular_graphics 'Bruker SHELXTL'
_computing_publication_material 'Bruker SHELXTL'
_computing_structure_refinement 'SHELXL-2013 (Sheldrick, 2013)'
_computing_structure_solution 'SHELXS-97 (Sheldrick 2008)'
_diffrn_ambient_temperature 180(2)
_diffrn_measured_fraction_theta_full 1.000
_diffrn_measured_fraction_theta_max 0.984
_diffrn_measurement_device_type 'Bruker APEX-II CCD'
_diffrn_measurement_method '\f and \w scans'
_diffrn_radiation_type MoK\a
_diffrn_radiation_wavelength 0.71073
_diffrn_reflns_av_R_equivalents 0.0861
_diffrn_reflns_av_unetI/netI 0.1227
_diffrn_reflns_laue_measured_fraction_full 1.000
_diffrn_reflns_laue_measured_fraction_max 0.984
_diffrn_reflns_limit_h_max 30
_diffrn_reflns_limit_h_min -27
_diffrn_reflns_limit_k_max 12
_diffrn_reflns_limit_k_min -12
_diffrn_reflns_limit_l_max 27
_diffrn_reflns_limit_l_min -23
_diffrn_reflns_number 24093
_diffrn_reflns_point_group_measured_fraction_full 1.000
_diffrn_reflns_point_group_measured_fraction_max 0.984
_diffrn_reflns_theta_full 25.000
_diffrn_reflns_theta_max 31.076
_diffrn_reflns_theta_min 2.146
_exptl_absorpt_coefficient_mu 3.547
_exptl_absorpt_correction_T_max 0.7461
_exptl_absorpt_correction_T_min 0.4184
_exptl_absorpt_correction_type empirical
_exptl_absorpt_process_details sadabs
_exptl_crystal_colour colorless
_exptl_crystal_density_diffrn 1.517
_exptl_crystal_description plate
_exptl_crystal_F_000 1400
_exptl_crystal_size_max 0.400
_exptl_crystal_size_mid 0.070
_exptl_crystal_size_min 0.020
_refine_diff_density_max 4.474
_refine_diff_density_min -1.286
_refine_diff_density_rms 0.198
_refine_ls_extinction_method none
_refine_ls_goodness_of_fit_ref 1.003
_refine_ls_hydrogen_treatment mixed
_refine_ls_matrix_type full
_refine_ls_number_parameters 542
_refine_ls_number_reflns 9599
_refine_ls_number_restraints 661
_refine_ls_restrained_S_all 0.974
_refine_ls_R_factor_all 0.1275
_refine_ls_R_factor_gt 0.0666
_refine_ls_shift/su_max 0.065
_refine_ls_shift/su_mean 0.004
_refine_ls_structure_factor_coef Fsqd
_refine_ls_weighting_details 'w=1/[\s^2^(Fo^2^)+(0.0540P)^2^] where P=(Fo^2^+2Fc^2^)/3'
_refine_ls_weighting_scheme calc
_refine_ls_wR_factor_gt 0.1245
_refine_ls_wR_factor_ref 0.1428
_reflns_Friedel_coverage 0.000
_reflns_number_gt 5555
_reflns_number_total 9599
_reflns_threshold_expression 'I > 2\s(I)'
_cod_data_source_file ja5b06654_si_002.cif
_cod_data_source_block hf
_cod_depositor_comments 'Adding full bibliography for 4124253--4124254.cif.'
_cod_original_cell_volume 3038(5)
_cod_database_code 4124254
_shelx_space_group_comment
; 
The symmetry employed for this shelxl refinement is uniquely defined 
by the following loop, which should always be used as a source of 
symmetry information in preference to the above space-group names. 
They are only intended as comments. 
;
_shelx_estimated_absorpt_t_min 0.331
_shelx_estimated_absorpt_t_max 0.932
_shelxl_version_number 2013-4

loop_
_space_group_symop_operation_xyz
'x, y, z'
'-x, y+1/2, -z+1/2'
'-x, -y, -z'
'x, -y-1/2, z-1/2'

loop_
_atom_site_label
_atom_site_type_symbol
_atom_site_fract_x
_atom_site_fract_y
_atom_site_fract_z
_atom_site_U_iso_or_equiv
_atom_site_adp_type
_atom_site_occupancy
_atom_site_site_symmetry_order
_atom_site_calc_flag
_atom_site_refinement_flags_posn
_atom_site_refinement_flags_adp
_atom_site_refinement_flags_occupancy
_atom_site_disorder_assembly
_atom_site_disorder_group
Hf Hf 0.27279(2) -0.45113(3) 0.11481(2) 0.03342(10) Uani 1 1 d . . . . .
Cl Cl 0.25657(11) -0.7275(2) 0.12529(12) 0.0554(5) Uani 1 1 d . . . . .
N1 N 0.1756(3) -0.3627(6) 0.0696(3) 0.0321(11) Uani 1 1 d . . . . .
N2 N 0.2956(3) -0.3725(6) 0.2229(3) 0.0325(11) Uani 1 1 d . . . . .
C11 C 0.1133(3) -0.3166(8) 0.0073(4) 0.0351(15) Uani 1 1 d . . . . .
C12 C 0.0933(4) -0.1587(8) -0.0040(4) 0.0403(15) Uani 1 1 d . . . . .
C13 C 0.0307(4) -0.1187(9) -0.0636(4) 0.0504(19) Uani 1 1 d . . . . .
H13A H 0.0164 -0.0113 -0.0711 0.061 Uiso 1 1 calc R U . . .
C14 C -0.0109(4) -0.2300(11) -0.1117(4) 0.055(2) Uani 1 1 d . . . . .
H14A H -0.0543 -0.2004 -0.1526 0.066 Uiso 1 1 calc R U . . .
C15 C 0.0085(4) -0.3824(10) -0.1021(4) 0.0486(18) Uani 1 1 d . . . . .
H15A H -0.0212 -0.4589 -0.1370 0.058 Uiso 1 1 calc R U . . .
C16 C 0.0702(3) -0.4299(8) -0.0433(4) 0.0391(16) Uani 1 1 d . . . . .
C17 C 0.0891(4) -0.6008(8) -0.0335(5) 0.054(2) Uani 1 1 d . . . . .
H17A H 0.0783 -0.6482 -0.0845 0.082 Uiso 1 1 calc R U . . .
H17B H 0.0619 -0.6543 -0.0088 0.082 Uiso 1 1 calc R U . . .
H17C H 0.1395 -0.6123 -0.0009 0.082 Uiso 1 1 calc R U . . .
C18 C 0.1387(5) -0.0314(8) 0.0466(5) 0.061(2) Uani 1 1 d . . . . .
H18A H 0.1306 0.0670 0.0169 0.091 Uiso 1 1 calc R U . . .
H18B H 0.1884 -0.0618 0.0646 0.091 Uiso 1 1 calc R U . . .
H18C H 0.1270 -0.0158 0.0914 0.091 Uiso 1 1 calc R U . . .
C21 C 0.3445(3) -0.3182(8) 0.2952(4) 0.0407(16) Uani 1 1 d . . . . .
C22 C 0.3890(4) -0.4286(10) 0.3480(5) 0.063(2) Uani 1 1 d . . . . .
C23 C 0.4333(5) -0.3733(17) 0.4199(6) 0.094(4) Uani 1 1 d . . . . .
H23A H 0.4637 -0.4462 0.4565 0.112 Uiso 1 1 calc R U . . .
C24 C 0.4359(5) -0.2185(19) 0.4413(6) 0.098(4) Uani 1 1 d . . . . .
H24A H 0.4651 -0.1854 0.4925 0.117 Uiso 1 1 calc R U . . .
C25 C 0.3956(5) -0.1151(12) 0.3877(5) 0.068(2) Uani 1 1 d . . . . .
H25A H 0.3991 -0.0061 0.4004 0.081 Uiso 1 1 calc R U . . .
C26 C 0.3499(4) -0.1617(9) 0.3155(4) 0.0479(18) Uani 1 1 d . . . . .
C27 C 0.3070(5) -0.0378(9) 0.2601(5) 0.066(2) Uani 1 1 d . . . . .
H27A H 0.3370 0.0531 0.2627 0.099 Uiso 1 1 calc R U . . .
H27B H 0.2686 -0.0046 0.2741 0.099 Uiso 1 1 calc R U . . .
H27C H 0.2874 -0.0806 0.2073 0.099 Uiso 1 1 calc R U . . .
C28 C 0.3905(5) -0.5978(10) 0.3290(6) 0.080(3) Uani 1 1 d . . . . .
H28A H 0.4179 -0.6567 0.3765 0.119 Uiso 1 1 calc R U . . .
H28B H 0.4123 -0.6097 0.2921 0.119 Uiso 1 1 calc R U . . .
H28C H 0.3423 -0.6389 0.3058 0.119 Uiso 1 1 calc R U . . .
C31 C 0.2272(3) -0.4078(8) 0.2186(4) 0.0361(15) Uani 1 1 d . . . . .
C32 C 0.2174(4) -0.5272(8) 0.2738(4) 0.0429(16) Uani 1 1 d . . . . .
H32A H 0.2114 -0.6349 0.2518 0.051 Uiso 1 1 calc R U . . .
H32B H 0.2585 -0.5264 0.3246 0.051 Uiso 1 1 calc R U . . .
C33 C 0.1524(4) -0.4754(10) 0.2825(4) 0.0488(19) Uani 1 1 d . . . . .
C34 C 0.1279(4) -0.3420(10) 0.2446(4) 0.0462(17) Uani 1 1 d . . . . .
C35 C 0.1684(3) -0.2923(8) 0.2003(4) 0.0366(15) Uani 1 1 d . . . . .
H35A H 0.171(3) -0.193(6) 0.189(3) 0.007(12) Uiso 1 1 d . . . . .
C36 C 0.1644(3) -0.4068(8) 0.1376(4) 0.0357(15) Uani 1 1 d . . . . .
H36 H 0.132(4) -0.486(8) 0.127(4) 0.043 Uiso 1 1 d . U . . .
C37 C 0.1254(5) -0.5717(11) 0.3301(5) 0.073(3) Uani 1 1 d . . . . .
H37A H 0.0870 -0.5150 0.3365 0.109 Uiso 1 1 calc R U . . .
H37B H 0.1635 -0.5912 0.3812 0.109 Uiso 1 1 calc R U . . .
H37C H 0.1077 -0.6725 0.3040 0.109 Uiso 1 1 calc R U . . .
C38 C 0.0675(4) -0.2456(12) 0.2427(5) 0.070(3) Uani 1 1 d . . . . .
H38A H 0.0427 -0.3024 0.2692 0.106 Uiso 1 1 calc R U . . .
H38B H 0.0351 -0.2261 0.1887 0.106 Uiso 1 1 calc R U . . .
H38C H 0.0850 -0.1448 0.2689 0.106 Uiso 1 1 calc R U . . .
C40 C 0.3938(15) -0.437(3) 0.1058(16) 0.043(7) Uani 0.262(3) 1 d D U P A 1
C41 C 0.3459(18) -0.522(3) 0.0428(19) 0.047(7) Uani 0.262(3) 1 d D U P A 1
C42 C 0.2944(19) -0.416(3) -0.0055(18) 0.041(2) Uani 0.262(3) 1 d D U P A 1
C43 C 0.3058(16) -0.270(3) 0.0327(17) 0.043(6) Uani 0.262(3) 1 d D U P A 1
C44 C 0.3625(17) -0.282(3) 0.1000(17) 0.039(6) Uani 0.262(3) 1 d D U P A 1
C45 C 0.4534(18) -0.503(5) 0.1726(19) 0.086(11) Uani 0.262(3) 1 d D U P A 1
H45A H 0.4671 -0.4285 0.2162 0.128 Uiso 0.262(3) 1 calc R U P A 1
H45B H 0.4933 -0.5193 0.1586 0.128 Uiso 0.262(3) 1 calc R U P A 1
H45C H 0.4397 -0.6033 0.1877 0.128 Uiso 0.262(3) 1 calc R U P A 1
C46 C 0.355(2) -0.687(3) 0.021(2) 0.074(8) Uani 0.262(3) 1 d D U P A 1
H46A H 0.3725 -0.7534 0.0679 0.111 Uiso 0.262(3) 1 calc R U P A 1
H46B H 0.3886 -0.6891 -0.0029 0.111 Uiso 0.262(3) 1 calc R U P A 1
H46C H 0.3093 -0.7283 -0.0156 0.111 Uiso 0.262(3) 1 calc R U P A 1
C47 C 0.2375(14) -0.451(4) -0.0824(14) 0.061(7) Uani 0.262(3) 1 d D U P A 1
H47A H 0.2491 -0.4036 -0.1232 0.092 Uiso 0.262(3) 1 calc R U P A 1
H47B H 0.1930 -0.4066 -0.0851 0.092 Uiso 0.262(3) 1 calc R U P A 1
H47C H 0.2327 -0.5652 -0.0900 0.092 Uiso 0.262(3) 1 calc R U P A 1
C48 C 0.2743(15) -0.117(3) 0.0010(17) 0.046(6) Uani 0.262(3) 1 d D U P A 1
H48A H 0.2826 -0.0426 0.0437 0.068 Uiso 0.262(3) 1 calc R U P A 1
H48B H 0.2234 -0.1294 -0.0291 0.068 Uiso 0.262(3) 1 calc R U P A 1
H48C H 0.2957 -0.0757 -0.0328 0.068 Uiso 0.262(3) 1 calc R U P A 1
C49 C 0.407(2) -0.156(4) 0.157(2) 0.076(9) Uani 0.262(3) 1 d D U P A 1
H49A H 0.4509 -0.1406 0.1502 0.114 Uiso 0.262(3) 1 calc R U P A 1
H49B H 0.4177 -0.1899 0.2100 0.114 Uiso 0.262(3) 1 calc R U P A 1
H49C H 0.3806 -0.0566 0.1463 0.114 Uiso 0.262(3) 1 calc R U P A 1
C40A C 0.3818(14) -0.356(3) 0.1153(14) 0.049(6) Uani 0.363(3) 1 d D U P A 2
C41A C 0.3748(16) -0.516(3) 0.0954(15) 0.044(6) Uani 0.363(3) 1 d D U P A 2
C42A C 0.3209(17) -0.531(2) 0.0205(15) 0.041(2) Uani 0.363(3) 1 d D U P A 2
C43A C 0.2882(15) -0.382(2) -0.0014(14) 0.036(4) Uani 0.363(3) 1 d D U P A 2
C44A C 0.3235(18) -0.278(2) 0.0541(17) 0.048(7) Uani 0.363(3) 1 d D U P A 2
C45A C 0.4388(12) -0.292(4) 0.1849(13) 0.069(7) Uani 0.363(3) 1 d D U P A 2
H45D H 0.4439 -0.3568 0.2300 0.104 Uiso 0.363(3) 1 calc R U P A 2
H45E H 0.4276 -0.1835 0.1933 0.104 Uiso 0.363(3) 1 calc R U P A 2
H45F H 0.4829 -0.2941 0.1779 0.104 Uiso 0.363(3) 1 calc R U P A 2
C46A C 0.4249(14) -0.645(3) 0.1382(16) 0.064(6) Uani 0.363(3) 1 d D U P A 2
H46D H 0.4013 -0.7471 0.1227 0.097 Uiso 0.363(3) 1 calc R U P A 2
H46E H 0.4399 -0.6300 0.1942 0.097 Uiso 0.363(3) 1 calc R U P A 2
H46F H 0.4661 -0.6415 0.1256 0.097 Uiso 0.363(3) 1 calc R U P A 2
C47A C 0.2976(17) -0.675(2) -0.0287(14) 0.058(6) Uani 0.363(3) 1 d D U P A 2
H47D H 0.3109 -0.7686 0.0044 0.087 Uiso 0.363(3) 1 calc R U P A 2
H47E H 0.3202 -0.6779 -0.0651 0.087 Uiso 0.363(3) 1 calc R U P A 2
H47F H 0.2463 -0.6722 -0.0577 0.087 Uiso 0.363(3) 1 calc R U P A 2
C48A C 0.2339(12) -0.336(4) -0.0771(12) 0.057(6) Uani 0.363(3) 1 d D U P A 2
H48D H 0.2029 -0.2568 -0.0696 0.086 Uiso 0.363(3) 1 calc R U P A 2
H48E H 0.2062 -0.4286 -0.1031 0.086 Uiso 0.363(3) 1 calc R U P A 2
H48F H 0.2564 -0.2911 -0.1091 0.086 Uiso 0.363(3) 1 calc R U P A 2
C49A C 0.3280(17) -0.098(2) 0.0587(18) 0.063(7) Uani 0.363(3) 1 d D U P A 2
H49D H 0.2828 -0.0524 0.0238 0.095 Uiso 0.363(3) 1 calc R U P A 2
H49E H 0.3651 -0.0615 0.0432 0.095 Uiso 0.363(3) 1 calc R U P A 2
H49F H 0.3391 -0.0639 0.1121 0.095 Uiso 0.363(3) 1 calc R U P A 2
C40B C 0.3919(13) -0.398(3) 0.1235(12) 0.037(5) Uani 0.374(3) 1 d D U P A 3
C41B C 0.3738(16) -0.535(2) 0.0777(16) 0.042(5) Uani 0.374(3) 1 d D U P A 3
C42B C 0.3131(15) -0.505(2) 0.0096(14) 0.041(2) Uani 0.374(3) 1 d D U P A 3
C43B C 0.3014(13) -0.342(3) 0.0069(13) 0.047(6) Uani 0.374(3) 1 d D U P A 3
C44B C 0.3469(14) -0.2768(18) 0.0731(16) 0.037(4) Uani 0.374(3) 1 d D U P A 3
C45B C 0.4566(13) -0.379(3) 0.1949(14) 0.065(7) Uani 0.374(3) 1 d D U P A 3
H45G H 0.4643 -0.4740 0.2271 0.097 Uiso 0.374(3) 1 calc R U P A 3
H45H H 0.4517 -0.2875 0.2239 0.097 Uiso 0.374(3) 1 calc R U P A 3
H45I H 0.4969 -0.3635 0.1813 0.097 Uiso 0.374(3) 1 calc R U P A 3
C46B C 0.4074(14) -0.694(2) 0.0995(16) 0.063(7) Uani 0.374(3) 1 d D U P A 3
H46G H 0.3932 -0.7597 0.0531 0.094 Uiso 0.374(3) 1 calc R U P A 3
H46H H 0.3922 -0.7431 0.1371 0.094 Uiso 0.374(3) 1 calc R U P A 3
H46I H 0.4588 -0.6817 0.1228 0.094 Uiso 0.374(3) 1 calc R U P A 3
C47B C 0.2746(17) -0.616(3) -0.0553(15) 0.076(8) Uani 0.374(3) 1 d D U P A 3
H47G H 0.2739 -0.5739 -0.1039 0.115 Uiso 0.374(3) 1 calc R U P A 3
H47H H 0.2261 -0.6292 -0.0601 0.115 Uiso 0.374(3) 1 calc R U P A 3
H47I H 0.2984 -0.7187 -0.0444 0.115 Uiso 0.374(3) 1 calc R U P A 3
C48B C 0.2503(14) -0.247(3) -0.0565(14) 0.074(7) Uani 0.374(3) 1 d D U P A 3
H48G H 0.2443 -0.1443 -0.0361 0.110 Uiso 0.374(3) 1 calc R U P A 3
H48H H 0.2050 -0.3020 -0.0784 0.110 Uiso 0.374(3) 1 calc R U P A 3
H48I H 0.2678 -0.2315 -0.0970 0.110 Uiso 0.374(3) 1 calc R U P A 3
C49B C 0.3629(15) -0.105(2) 0.1003(19) 0.062(6) Uani 0.374(3) 1 d D U P A 3
H49G H 0.3746 -0.0451 0.0627 0.093 Uiso 0.374(3) 1 calc R U P A 3
H49H H 0.4028 -0.1018 0.1512 0.093 Uiso 0.374(3) 1 calc R U P A 3
H49I H 0.3214 -0.0580 0.1043 0.093 Uiso 0.374(3) 1 calc R U P A 3

loop_
_atom_site_aniso_label
_atom_site_aniso_U_11
_atom_site_aniso_U_22
_atom_site_aniso_U_33
_atom_site_aniso_U_23
_atom_site_aniso_U_13
_atom_site_aniso_U_12
Hf 0.03300(15) 0.02970(14) 0.03854(17) 0.00370(13) 0.01562(11) 0.00328(12)
Cl 0.0672(12) 0.0295(8) 0.0708(14) 0.0018(8) 0.0293(10) 0.0015(8)
N1 0.030(3) 0.029(3) 0.033(3) 0.001(2) 0.009(2) 0.000(2)
N2 0.028(3) 0.037(3) 0.027(3) 0.004(2) 0.006(2) -0.002(2)
C11 0.032(3) 0.046(4) 0.031(4) 0.002(3) 0.018(3) 0.003(3)
C12 0.044(4) 0.038(4) 0.040(4) 0.008(3) 0.018(3) 0.010(3)
C13 0.041(4) 0.054(4) 0.055(5) 0.016(4) 0.018(4) 0.016(4)
C14 0.032(4) 0.082(6) 0.042(4) 0.006(4) 0.006(3) 0.007(4)
C15 0.033(4) 0.072(5) 0.036(4) -0.005(4) 0.010(3) -0.004(4)
C16 0.035(3) 0.053(4) 0.032(4) -0.004(3) 0.016(3) -0.005(3)
C17 0.062(5) 0.038(4) 0.056(5) -0.015(4) 0.017(4) -0.009(4)
C18 0.071(6) 0.032(4) 0.058(5) 0.009(4) 0.006(4) 0.007(4)
C21 0.033(3) 0.051(4) 0.039(4) 0.012(3) 0.016(3) 0.002(3)
C22 0.046(4) 0.078(6) 0.055(5) 0.023(4) 0.009(4) 0.015(4)
C23 0.063(6) 0.136(10) 0.046(6) 0.030(7) -0.014(5) 0.008(7)
C24 0.054(6) 0.170(13) 0.046(6) -0.018(7) -0.003(5) -0.012(7)
C25 0.053(5) 0.095(7) 0.051(5) -0.022(5) 0.017(4) -0.021(5)
C26 0.039(4) 0.060(5) 0.043(4) -0.011(4) 0.015(3) -0.015(4)
C27 0.066(6) 0.055(5) 0.063(6) -0.007(4) 0.012(4) -0.008(4)
C28 0.072(6) 0.061(6) 0.093(7) 0.036(5) 0.020(5) 0.032(5)
C31 0.033(3) 0.040(4) 0.035(4) 0.000(3) 0.013(3) 0.000(3)
C32 0.046(4) 0.042(4) 0.038(4) 0.010(3) 0.015(3) -0.002(3)
C33 0.046(4) 0.064(5) 0.039(4) -0.012(4) 0.020(3) -0.022(4)
C34 0.040(4) 0.064(5) 0.037(4) -0.015(4) 0.018(3) -0.010(4)
C35 0.035(3) 0.039(4) 0.037(4) -0.002(3) 0.015(3) 0.006(3)
C36 0.029(3) 0.041(4) 0.037(4) -0.002(3) 0.013(3) 0.000(3)
C37 0.075(6) 0.099(7) 0.058(6) -0.004(5) 0.042(5) -0.022(5)
C38 0.050(5) 0.103(7) 0.064(6) -0.010(5) 0.029(4) 0.010(5)
C40 0.043(9) 0.044(8) 0.055(9) 0.014(7) 0.035(7) 0.016(7)
C41 0.051(11) 0.043(7) 0.058(9) 0.011(6) 0.034(7) 0.016(7)
C42 0.044(5) 0.040(4) 0.051(4) 0.006(3) 0.031(3) 0.006(3)
C43 0.045(11) 0.040(6) 0.049(8) 0.012(5) 0.026(7) 0.013(6)
C44 0.041(9) 0.041(8) 0.048(9) 0.013(6) 0.031(7) 0.013(6)
C45 0.075(15) 0.095(18) 0.077(13) 0.022(13) 0.021(11) 0.039(14)
C46 0.11(2) 0.044(8) 0.094(19) 0.010(9) 0.065(15) 0.024(9)
C47 0.050(10) 0.094(18) 0.051(8) -0.002(9) 0.032(7) -0.002(11)
C48 0.051(13) 0.045(8) 0.064(14) 0.025(8) 0.047(11) 0.020(8)
C49 0.079(17) 0.068(12) 0.076(15) -0.005(12) 0.024(13) -0.007(12)
C40A 0.040(9) 0.050(8) 0.059(8) -0.003(6) 0.023(7) 0.002(6)
C41A 0.039(8) 0.050(7) 0.051(7) 0.002(5) 0.027(6) 0.007(6)
C42A 0.044(5) 0.040(4) 0.051(4) 0.006(3) 0.031(3) 0.006(3)
C43A 0.033(8) 0.035(6) 0.051(7) 0.006(5) 0.029(6) 0.000(5)
C44A 0.043(11) 0.041(6) 0.063(9) 0.000(6) 0.023(8) 0.002(6)
C45A 0.045(11) 0.096(16) 0.072(11) -0.017(11) 0.029(8) -0.021(11)
C46A 0.060(12) 0.073(12) 0.068(13) 0.012(9) 0.034(10) 0.027(11)
C47A 0.085(17) 0.043(8) 0.052(12) 0.000(8) 0.034(10) 0.002(8)
C48A 0.048(10) 0.074(14) 0.056(9) 0.009(8) 0.026(7) 0.010(11)
C49A 0.082(19) 0.039(7) 0.080(17) 0.005(7) 0.045(13) 0.005(7)
C40B 0.030(7) 0.038(7) 0.058(7) 0.001(5) 0.034(6) 0.005(5)
C41B 0.042(7) 0.037(6) 0.056(8) 0.004(5) 0.031(6) 0.009(5)
C42B 0.044(5) 0.040(4) 0.051(4) 0.006(3) 0.031(3) 0.006(3)
C43B 0.048(10) 0.038(6) 0.061(8) 0.009(5) 0.031(6) 0.006(6)
C44B 0.036(9) 0.034(6) 0.061(8) 0.007(5) 0.038(6) 0.005(5)
C45B 0.048(10) 0.063(14) 0.076(9) 0.005(9) 0.018(8) -0.004(9)
C46B 0.069(14) 0.037(8) 0.076(15) -0.003(8) 0.024(12) 0.019(8)
C47B 0.090(17) 0.073(12) 0.071(11) -0.014(10) 0.037(10) -0.015(11)
C48B 0.070(13) 0.079(13) 0.075(12) 0.030(10) 0.033(9) 0.024(11)
C49B 0.059(15) 0.038(7) 0.109(18) -0.007(8) 0.056(12) -0.003(7)

loop_
_atom_type_symbol
_atom_type_description
_atom_type_scat_dispersion_real
_atom_type_scat_dispersion_imag
_atom_type_scat_source
C C 0.0033 0.0016 'International Tables Vol C Tables 4.2.6.8 and 6.1.1.4'
H H 0.0000 0.0000 'International Tables Vol C Tables 4.2.6.8 and 6.1.1.4'
N N 0.0061 0.0033 'International Tables Vol C Tables 4.2.6.8 and 6.1.1.4'
Cl Cl 0.1484 0.1585 'International Tables Vol C Tables 4.2.6.8 and 6.1.1.4'
Hf Hf -0.5830 6.1852 'International Tables Vol C Tables 4.2.6.8 and 6.1.1.4'

loop_
_geom_angle_atom_site_label_1
_geom_angle_atom_site_label_2
_geom_angle_atom_site_label_3
_geom_angle
N1 Hf N2 95.0(2)
N1 Hf C44A 97.7(7)
N2 Hf C44A 108.6(6)
N1 Hf C40A 131.8(7)
N2 Hf C40A 93.1(6)
C44A Hf C40A 35.4(6)
N1 Hf C41A 147.2(6)
N2 Hf C41A 112.4(6)
C44A Hf C41A 57.4(9)
C40A Hf C41A 34.2(6)
N1 Hf C43A 90.5(6)
N2 Hf C43A 141.1(6)
C44A Hf C43A 32.5(6)
C40A Hf C43A 56.4(8)
C41A Hf C43A 56.9(8)
N1 Hf C44 114.6(6)
N2 Hf C44 92.6(6)
N1 Hf Cl 104.61(15)
N2 Hf Cl 102.97(15)
C44A Hf Cl 139.3(6)
C40A Hf Cl 119.6(6)
C41A Hf Cl 87.2(6)
C43A Hf Cl 112.8(5)
C44 Hf Cl 136.2(6)
N1 Hf C42A 115.7(5)
N2 Hf C42A 145.7(6)
C44A Hf C42A 55.0(9)
C40A Hf C42A 55.6(8)
C41A Hf C42A 33.8(6)
C43A Hf C42A 33.6(6)
Cl Hf C42A 84.5(6)
N1 Hf C41 126.6(7)
N2 Hf C41 133.6(7)
C44 Hf C41 54.4(8)
Cl Hf C41 86.9(6)
N1 Hf C40B 141.2(5)
N2 Hf C40B 93.4(5)
Cl Hf C40B 110.2(5)
N1 Hf C42 95.4(7)
N2 Hf C42 145.5(7)
C44 Hf C42 53.2(9)
Cl Hf C42 106.0(6)
C41 Hf C42 32.8(7)
C11 N1 C36 112.8(5)
C11 N1 Hf 153.1(4)
C36 N1 Hf 91.5(3)
C21 N2 C31 115.7(5)
C21 N2 Hf 150.7(4)
C31 N2 Hf 93.2(4)
C12 C11 C16 119.4(6)
C12 C11 N1 120.8(6)
C16 C11 N1 119.8(6)
C13 C12 C11 119.2(7)
C13 C12 C18 119.1(6)
C11 C12 C18 121.7(6)
C14 C13 C12 120.8(7)
C14 C13 H13A 119.6
C12 C13 H13A 119.6
C15 C14 C13 120.5(7)
C15 C14 H14A 119.8
C13 C14 H14A 119.8
C14 C15 C16 121.5(7)
C14 C15 H15A 119.3
C16 C15 H15A 119.3
C15 C16 C11 118.7(7)
C15 C16 C17 119.8(7)
C11 C16 C17 121.5(6)
C16 C17 H17A 109.5
C16 C17 H17B 109.5
H17A C17 H17B 109.5
C16 C17 H17C 109.5
H17A C17 H17C 109.5
H17B C17 H17C 109.5
C12 C18 H18A 109.5
C12 C18 H18B 109.5
H18A C18 H18B 109.5
C12 C18 H18C 109.5
H18A C18 H18C 109.5
H18B C18 H18C 109.5
C26 C21 N2 122.1(6)
C26 C21 C22 119.4(7)
N2 C21 C22 118.5(7)
C23 C22 C21 117.0(9)
C23 C22 C28 119.9(9)
C21 C22 C28 123.1(8)
C22 C23 C24 123.3(10)
C22 C23 H23A 118.3
C24 C23 H23A 118.3
C25 C24 C23 117.8(9)
C25 C24 H24A 121.1
C23 C24 H24A 121.1
C24 C25 C26 122.0(10)
C24 C25 H25A 119.0
C26 C25 H25A 119.0
C25 C26 C21 120.2(8)
C25 C26 C27 118.0(8)
C21 C26 C27 121.8(6)
C26 C27 H27A 109.5
C26 C27 H27B 109.5
H27A C27 H27B 109.5
C26 C27 H27C 109.5
H27A C27 H27C 109.5
H27B C27 H27C 109.5
C22 C28 H28A 109.5
C22 C28 H28B 109.5
H28A C28 H28B 109.5
C22 C28 H28C 109.5
H28A C28 H28C 109.5
H28B C28 H28C 109.5
N2 C31 C35 125.5(6)
N2 C31 C32 120.7(5)
C35 C31 C32 105.5(6)
N2 C31 C36 118.3(5)
C35 C31 C36 59.3(4)
C32 C31 C36 112.5(5)
N2 C31 Hf 52.6(3)
C35 C31 Hf 116.6(4)
C32 C31 Hf 129.1(5)
C36 C31 Hf 70.7(4)
C33 C32 C31 105.1(6)
C33 C32 H32A 110.7
C31 C32 H32A 110.7
C33 C32 H32B 110.7
C31 C32 H32B 110.7
H32A C32 H32B 108.8
C34 C33 C37 129.8(8)
C34 C33 C32 111.0(6)
C37 C33 C32 119.3(7)
C33 C34 C35 111.7(7)
C33 C34 C38 128.1(7)
C35 C34 C38 120.2(7)
C34 C35 C31 106.6(6)
C34 C35 C36 113.7(6)
C31 C35 C36 62.3(4)
C34 C35 H35A 122(3)
C31 C35 H35A 124(3)
C36 C35 H35A 114(3)
N1 C36 C35 123.6(6)
N1 C36 C31 120.0(5)
C35 C36 C31 58.4(4)
N1 C36 Hf 53.1(3)
C35 C36 Hf 118.0(4)
C31 C36 Hf 73.3(4)
N1 C36 H36 112(4)
C35 C36 H36 117(4)
C31 C36 H36 117(4)
Hf C36 H36 119(5)
C33 C37 H37A 109.5
C33 C37 H37B 109.5
H37A C37 H37B 109.5
C33 C37 H37C 109.5
H37A C37 H37C 109.5
H37B C37 H37C 109.5
C34 C38 H38A 109.5
C34 C38 H38B 109.5
H38A C38 H38B 109.5
C34 C38 H38C 109.5
H38A C38 H38C 109.5
H38B C38 H38C 109.5
C41 C40 C44 105.2(15)
C41 C40 C45 126(3)
C44 C40 C45 127(3)
C41 C40 Hf 70(2)
C44 C40 Hf 68.3(19)
C45 C40 Hf 115(3)
C42 C41 C40 108.0(16)
C42 C41 C46 125(2)
C40 C41 C46 126(3)
C42 C41 Hf 74(2)
C40 C41 Hf 78(2)
C46 C41 Hf 123(3)
C41 C42 C43 107.9(17)
C41 C42 C47 127(2)
C43 C42 C47 125(2)
C41 C42 Hf 73(2)
C43 C42 Hf 72(2)
C47 C42 Hf 120(3)
C44 C43 C42 108.8(18)
C44 C43 C48 122(2)
C42 C43 C48 128(2)
C44 C43 Hf 74(2)
C42 C43 Hf 75(3)
C48 C43 Hf 128(2)
C43 C44 C40 109.4(16)
C43 C44 C49 131(2)
C40 C44 C49 117(2)
C43 C44 Hf 75(2)
C40 C44 Hf 78(2)
C49 C44 Hf 127(3)
C40 C45 H45A 109.4
C40 C45 H45B 109.5
H45A C45 H45B 109.5
C40 C45 H45C 109.5
H45A C45 H45C 109.5
H45B C45 H45C 109.5
C41 C46 H46A 109.5
C41 C46 H46B 109.5
H46A C46 H46B 109.5
C41 C46 H46C 109.5
H46A C46 H46C 109.5
H46B C46 H46C 109.5
C42 C47 H47A 109.5
C42 C47 H47B 109.5
H47A C47 H47B 109.5
C42 C47 H47C 109.5
H47A C47 H47C 109.5
H47B C47 H47C 109.5
C43 C48 H48A 109.5
C43 C48 H48B 109.4
H48A C48 H48B 109.5
C43 C48 H48C 109.5
H48A C48 H48C 109.5
H48B C48 H48C 109.5
C44 C49 H49A 109.4
C44 C49 H49B 109.5
H49A C49 H49B 109.5
C44 C49 H49C 109.4
H49A C49 H49C 109.5
H49B C49 H49C 109.5
C41A C40A C44A 105.6(13)
C41A C40A C45A 124(2)
C44A C40A C45A 131(2)
C41A C40A Hf 71.3(19)
C44A C40A Hf 70.8(19)
C45A C40A Hf 123(2)
C42A C41A C40A 108.0(14)
C42A C41A C46A 125(2)
C40A C41A C46A 126(2)
C42A C41A Hf 77(2)
C40A C41A Hf 74.5(19)
C46A C41A Hf 124(2)
C41A C42A C43A 107.8(15)
C41A C42A C47A 128.5(17)
C43A C42A C47A 123.6(18)
C41A C42A Hf 69(2)
C43A C42A Hf 71(2)
C47A C42A Hf 123(3)
C44A C43A C42A 108.5(15)
C44A C43A C48A 123(2)
C42A C43A C48A 128(2)
C44A C43A Hf 72(2)
C42A C43A Hf 75(2)
C48A C43A Hf 128(2)
C43A C44A C40A 109.5(14)
C43A C44A C49A 135(2)
C40A C44A C49A 114(2)
C43A C44A Hf 76(2)
C40A C44A Hf 73.8(19)
C49A C44A Hf 129(2)
C40A C45A H45D 109.5
C40A C45A H45E 109.4
H45D C45A H45E 109.5
C40A C45A H45F 109.5
H45D C45A H45F 109.5
H45E C45A H45F 109.5
C41A C46A H46D 109.5
C41A C46A H46E 109.5
H46D C46A H46E 109.5
C41A C46A H46F 109.5
H46D C46A H46F 109.5
H46E C46A H46F 109.5
C42A C47A H47D 109.5
C42A C47A H47E 109.5
H47D C47A H47E 109.5
C42A C47A H47F 109.5
H47D C47A H47F 109.5
H47E C47A H47F 109.5
C43A C48A H48D 109.5
C43A C48A H48E 109.5
H48D C48A H48E 109.5
C43A C48A H48F 109.5
H48D C48A H48F 109.5
H48E C48A H48F 109.5
C44A C49A H49D 109.5
C44A C49A H49E 109.4
H49D C49A H49E 109.5
C44A C49A H49F 109.5
H49D C49A H49F 109.5
H49E C49A H49F 109.5
C41B C40B C44B 104.2(14)
C41B C40B C45B 125(2)
C44B C40B C45B 128(2)
C41B C40B Hf 78.4(19)
C44B C40B Hf 73.9(15)
C45B C40B Hf 127(2)
C42B C41B C40B 109.0(14)
C42B C41B C46B 124.1(18)
C40B C41B C46B 127(2)
C42B C41B Hf 71(2)
C40B C41B Hf 69.3(19)
C46B C41B Hf 121(2)
C41B C42B C43B 106.9(14)
C41B C42B C47B 128(2)
C43B C42B C47B 125(2)
C41B C42B Hf 77(2)
C43B C42B Hf 74.9(18)
C47B C42B Hf 122(2)
C44B C43B C42B 109.2(14)
C44B C43B C48B 122(2)
C42B C43B C48B 129(2)
C44B C43B Hf 73.0(17)
C42B C43B Hf 72.8(19)
C48B C43B Hf 122(2)
C43B C44B C40B 109.6(13)
C43B C44B C49B 133(2)
C40B C44B C49B 117(2)
C43B C44B Hf 75.9(17)
C40B C44B Hf 71.8(15)
C49B C44B Hf 122(2)
C40B C45B H45G 109.5
C40B C45B H45H 109.4
H45G C45B H45H 109.5
C40B C45B H45I 109.5
H45G C45B H45I 109.5
H45H C45B H45I 109.5
C41B C46B H46G 109.5
C41B C46B H46H 109.5
H46G C46B H46H 109.5
C41B C46B H46I 109.5
H46G C46B H46I 109.5
H46H C46B H46I 109.5
C42B C47B H47G 109.5
C42B C47B H47H 109.5
H47G C47B H47H 109.5
C42B C47B H47I 109.5
H47G C47B H47I 109.5
H47H C47B H47I 109.5
C43B C48B H48G 109.5
C43B C48B H48H 109.4
H48G C48B H48H 109.5
C43B C48B H48I 109.5
H48G C48B H48I 109.5
H48H C48B H48I 109.5
C44B C49B H49G 109.5
C44B C49B H49H 109.5
H49G C49B H49H 109.5
C44B C49B H49I 109.4
H49G C49B H49I 109.5
H49H C49B H49I 109.5

loop_
_geom_bond_atom_site_label_1
_geom_bond_atom_site_label_2
_geom_bond_distance
Hf N1 1.991(5)
Hf N2 2.010(5)
Hf C44A 2.36(4)
Hf C40A 2.40(3)
Hf C41A 2.36(4)
Hf C43A 2.41(4)
Hf C44 2.46(4)
Hf Cl 2.387(3)
Hf C42A 2.47(4)
Hf C41 2.49(4)
Hf C40B 2.46(3)
Hf C42 2.51(5)
N1 C11 1.404(8)
N1 C36 1.444(8)
N2 C21 1.405(8)
N2 C31 1.423(8)
C11 C12 1.392(9)
C11 C16 1.392(9)
C12 C13 1.370(9)
C12 C18 1.494(10)
C13 C14 1.349(11)
C13 H13A 0.9500
C14 C15 1.344(11)
C14 H14A 0.9500
C15 C16 1.370(10)
C15 H15A 0.9500
C16 C17 1.493(9)
C17 H17A 0.9800
C17 H17B 0.9800
C17 H17C 0.9800
C18 H18A 0.9800
C18 H18B 0.9800
C18 H18C 0.9800
C21 C26 1.374(10)
C21 C22 1.404(10)
C22 C23 1.373(13)
C22 C28 1.482(12)
C23 C24 1.368(15)
C23 H23A 0.9500
C24 C25 1.343(14)
C24 H24A 0.9500
C25 C26 1.363(10)
C25 H25A 0.9500
C26 C27 1.493(11)
C27 H27A 0.9800
C27 H27B 0.9800
C27 H27C 0.9800
C28 H28A 0.9800
C28 H28B 0.9800
C28 H28C 0.9800
C31 C35 1.493(9)
C31 C32 1.527(9)
C31 C36 1.552(9)
C32 C33 1.492(10)
C32 H32A 0.9900
C32 H32B 0.9900
C33 C34 1.324(11)
C33 C37 1.485(11)
C34 C35 1.470(10)
C34 C38 1.486(10)
C35 C36 1.507(9)
C35 H35A 0.88(5)
C36 H36 0.91(7)
C37 H37A 0.9800
C37 H37B 0.9800
C37 H37C 0.9800
C38 H38A 0.9800
C38 H38B 0.9800
C38 H38C 0.9800
C40 C41 1.40(2)
C40 C44 1.45(2)
C40 C45 1.47(2)
C41 C42 1.41(2)
C41 C46 1.49(2)
C42 C43 1.40(2)
C42 C47 1.48(2)
C43 C44 1.34(2)
C43 C48 1.47(2)
C44 C49 1.53(2)
C45 H45A 0.9800
C45 H45B 0.9800
C45 H45C 0.9800
C46 H46A 0.9800
C46 H46B 0.9800
C46 H46C 0.9800
C47 H47A 0.9800
C47 H47B 0.9800
C47 H47C 0.9800
C48 H48A 0.9800
C48 H48B 0.9800
C48 H48C 0.9800
C49 H49A 0.9800
C49 H49B 0.9800
C49 H49C 0.9800
C40A C41A 1.40(2)
C40A C44A 1.45(2)
C40A C45A 1.465(18)
C41A C42A 1.41(2)
C41A C46A 1.497(18)
C42A C43A 1.41(2)
C42A C47A 1.490(19)
C43A C44A 1.34(2)
C43A C48A 1.467(18)
C44A C49A 1.530(19)
C45A H45D 0.9800
C45A H45E 0.9800
C45A H45F 0.9800
C46A H46D 0.9800
C46A H46E 0.9800
C46A H46F 0.9800
C47A H47D 0.9800
C47A H47E 0.9800
C47A H47F 0.9800
C48A H48D 0.9800
C48A H48E 0.9800
C48A H48F 0.9800
C49A H49D 0.9800
C49A H49E 0.9800
C49A H49F 0.9800
C40B C41B 1.40(2)
C40B C44B 1.455(19)
C40B C45B 1.474(17)
C41B C42B 1.41(2)
C41B C46B 1.491(17)
C42B C43B 1.40(2)
C42B C47B 1.493(19)
C43B C44B 1.34(2)
C43B C48B 1.473(18)
C44B C49B 1.535(18)
C45B H45G 0.9800
C45B H45H 0.9800
C45B H45I 0.9800
C46B H46G 0.9800
C46B H46H 0.9800
C46B H46I 0.9800
C47B H47G 0.9800
C47B H47H 0.9800
C47B H47I 0.9800
C48B H48G 0.9800
C48B H48H 0.9800
C48B H48I 0.9800
C49B H49G 0.9800
C49B H49H 0.9800
C49B H49I 0.9800
